data_4133473
loop_
_publ_author_name
'Lameijer, Lucien N.'
'van de Griend, Corjan'
'Hopkins, Samantha L.'
'Volbeda, Anne-Geert'
'Askes, Sven H. C.'
'Siegler, Maxime A.'
'Bonnet, Sylvestre'

_publ_section_title
;
 Photochemical Resolution of a Thermally Inert Cyclometalated
 Ru(phbpy)(N-N)(Sulfoxide)<sup>+</sup> Complex.
;
_journal_issue 1
_journal_name_full 'Journal of the American Chemical Society'
_journal_page_first 352
_journal_page_last 362
_journal_paper_doi 10.1021/jacs.8b10264
_journal_volume 141
_journal_year 2019
_chemical_formula_moiety 'C36 H27 N6 O Ru S, 0.755(F6 P), 0.245(Cl) [+ solvent]'
_chemical_formula_sum 'C36 H27 Cl0.24 F4.53 N6 O P0.76 Ru S'
_chemical_formula_weight 810.97
_space_group_crystal_system monoclinic
_space_group_IT_number 15
_space_group_name_Hall '-C 2yc'
_space_group_name_H-M_alt 'C 1 2/c 1'
_atom_sites_solution_hydrogens geom
_atom_sites_solution_primary direct
_atom_sites_solution_secondary difmap
_audit_creation_method SHELXL-2014/7
_cell_angle_alpha 90
_cell_angle_beta 116.312(2)
_cell_angle_gamma 90
_cell_formula_units_Z 8
_cell_length_a 15.6544(3)
_cell_length_b 38.0206(6)
_cell_length_c 14.7943(3)
_cell_measurement_reflns_used 12671
_cell_measurement_temperature 110(2)
_cell_measurement_theta_max 72.07
_cell_measurement_theta_min 3.31
_cell_volume 7893.1(3)
_computing_cell_refinement
;
CrysAlisPro, Agilent Technologies,
Version 1.171.36.32 (release 02-08-2013 CrysAlis171 .NET)
(compiled Aug  2 2013,16:46:58)
;
_computing_data_collection
;
CrysAlisPro, Agilent Technologies,
Version 1.171.36.32 (release 02-08-2013 CrysAlis171 .NET)
(compiled Aug  2 2013,16:46:58)
;
_computing_data_reduction
;
CrysAlisPro, Agilent Technologies,
Version 1.171.36.32 (release 02-08-2013 CrysAlis171 .NET)
(compiled Aug  2 2013,16:46:58)
;
_computing_molecular_graphics 'SHELXTL v6.10 (Sheldrick, 2008)'
_computing_publication_material 'SHELXTL v6.10 (Sheldrick, 2008)'
_computing_structure_refinement 'SHELXL-2014/7 (Sheldrick, 2015)'
_computing_structure_solution 'SHELXS-2014/7 (Sheldrick, 2015)'
_diffrn_ambient_temperature 110(2)
_diffrn_measured_fraction_theta_full 1.000
_diffrn_measured_fraction_theta_max 1.000
_diffrn_measurement_device_type 'SuperNova, Dual, Cu at zero, Atlas'
_diffrn_measurement_method '\w scans'
_diffrn_radiation_monochromator mirror
_diffrn_radiation_source 'SuperNova (Cu) X-ray Source'
_diffrn_radiation_type CuK\a
_diffrn_radiation_wavelength 1.54178
_diffrn_reflns_av_R_equivalents 0.0272
_diffrn_reflns_av_unetI/netI 0.0240
_diffrn_reflns_Laue_measured_fraction_full 1.000
_diffrn_reflns_Laue_measured_fraction_max 1.000
_diffrn_reflns_limit_h_max 19
_diffrn_reflns_limit_h_min -15
_diffrn_reflns_limit_k_max 46
_diffrn_reflns_limit_k_min -45
_diffrn_reflns_limit_l_max 18
_diffrn_reflns_limit_l_min -18
_diffrn_reflns_number 25819
_diffrn_reflns_point_group_measured_fraction_full 1.000
_diffrn_reflns_point_group_measured_fraction_max 1.000
_diffrn_reflns_theta_full 67.679
_diffrn_reflns_theta_max 71.890
_diffrn_reflns_theta_min 2.324
_exptl_absorpt_coefficient_mu 4.640
_exptl_absorpt_correction_T_max 0.701
_exptl_absorpt_correction_T_min 0.182
_exptl_absorpt_correction_type analytical
_exptl_absorpt_process_details
;
CrysAlisPro, Agilent Technologies,
Version 1.171.36.32 (release 02-08-2013 CrysAlis171 .NET)
(compiled Aug  2 2013,16:46:58)
Analytical numeric absorption correction using a multifaceted crystal
			model based on expressions derived by R.C. Clark & J.S. Reid.
(Clark, R. C. & Reid, J. S. (1995). Acta Cryst. A51, 887-897)
;
_exptl_crystal_colour 'dark red'
_exptl_crystal_density_diffrn 1.365
_exptl_crystal_description lath
_exptl_crystal_F_000 3274
_exptl_crystal_size_max 0.55
_exptl_crystal_size_mid 0.18
_exptl_crystal_size_min 0.09
_refine_diff_density_max 1.646
_refine_diff_density_min -2.066
_refine_diff_density_rms 0.091
_refine_ls_extinction_method none
_refine_ls_goodness_of_fit_ref 1.045
_refine_ls_hydrogen_treatment constr
_refine_ls_matrix_type full
_refine_ls_number_parameters 787
_refine_ls_number_reflns 7765
_refine_ls_number_restraints 1366
_refine_ls_restrained_S_all 1.022
_refine_ls_R_factor_all 0.0695
_refine_ls_R_factor_gt 0.0617
_refine_ls_shift/su_max 0.003
_refine_ls_shift/su_mean 0.000
_refine_ls_structure_factor_coef Fsqd
_refine_ls_weighting_details 'w=1/[\s^2^(Fo^2^)+(0.1050P)^2^+27.6141P] where P=(Fo^2^+2Fc^2^)/3'
_refine_ls_weighting_scheme calc
_refine_ls_wR_factor_gt 0.1779
_refine_ls_wR_factor_ref 0.1881
_reflns_Friedel_coverage 0.000
_reflns_number_gt 6677
_reflns_number_total 7765
_reflns_threshold_expression 'I > 2\s(I)'
_cod_data_source_file '[4]PF6.cif'
_cod_data_source_block 4_PF6
_cod_original_sg_symbol_H-M 'C 2/c'
_cod_database_code 4133473
_shelx_shelxl_version_number 2014/7
_shelx_space_group_comment
;
The symmetry employed for this shelxl refinement is uniquely defined
by the following loop, which should always be used as a source of
symmetry information in preference to the above space-group names.
They are only intended as comments.
;

loop_
_space_group_symop_operation_xyz
'x, y, z'
'-x, y, -z+1/2'
'x+1/2, y+1/2, z'
'-x+1/2, y+1/2, -z+1/2'
'-x, -y, -z'
'x, -y, z-1/2'
'-x+1/2, -y+1/2, -z'
'x+1/2, -y+1/2, z-1/2'

loop_
_atom_site_label
_atom_site_type_symbol
_atom_site_fract_x
_atom_site_fract_y
_atom_site_fract_z
_atom_site_U_iso_or_equiv
_atom_site_adp_type
_atom_site_occupancy
_atom_site_site_symmetry_order
_atom_site_calc_flag
_atom_site_refinement_flags_posn
_atom_site_refinement_flags_adp
_atom_site_refinement_flags_occupancy
_atom_site_disorder_assembly
_atom_site_disorder_group
Ru1 Ru 0.17949(2) 0.10755(2) 0.09047(3) 0.05331(16) Uani 1 1 d D . . . .
C1 C 0.224(2) 0.1101(3) 0.2420(10) 0.058(3) Uani 0.531(11) 1 d D U P A 1
C2 C 0.2417(14) 0.0829(3) 0.3104(10) 0.058(3) Uani 0.531(11) 1 d D U P A 1
H2 H 0.2317 0.0593 0.2867 0.070 Uiso 0.531(11) 1 calc R U P A 1
C3 C 0.2740(10) 0.0893(4) 0.4131(10) 0.063(2) Uani 0.531(11) 1 d D U P A 1
H3 H 0.2864 0.0702 0.4587 0.076 Uiso 0.531(11) 1 calc R U P A 1
C4 C 0.2876(9) 0.1229(4) 0.4476(10) 0.068(3) Uani 0.531(11) 1 d D U P A 1
H4 H 0.3092 0.1273 0.5176 0.081 Uiso 0.531(11) 1 calc R U P A 1
C5 C 0.2702(10) 0.1514(4) 0.3809(10) 0.070(3) Uani 0.531(11) 1 d D U P A 1
H5 H 0.2789 0.1749 0.4056 0.084 Uiso 0.531(11) 1 calc R U P A 1
C6 C 0.2400(12) 0.1451(3) 0.2782(9) 0.063(2) Uani 0.531(11) 1 d D U P A 1
C7 C 0.2215(12) 0.1730(3) 0.2036(10) 0.068(2) Uani 0.531(11) 1 d D U P A 1
C8 C 0.2311(10) 0.2094(3) 0.2216(11) 0.075(3) Uani 0.531(11) 1 d D U P A 1
H8 H 0.2513 0.2183 0.2879 0.090 Uiso 0.531(11) 1 calc R U P A 1
C9 C 0.2117(10) 0.2315(3) 0.1443(11) 0.078(3) Uani 0.531(11) 1 d D U P A 1
H9 H 0.2161 0.2561 0.1563 0.093 Uiso 0.531(11) 1 calc R U P A 1
C10 C 0.1852(10) 0.2192(3) 0.0470(11) 0.076(3) Uani 0.531(11) 1 d D U P A 1
H10 H 0.1722 0.2350 -0.0074 0.092 Uiso 0.531(11) 1 calc R U P A 1
C11 C 0.1785(11) 0.1828(3) 0.0322(10) 0.066(3) Uani 0.531(11) 1 d D U P A 1
C12 C 0.1554(13) 0.1646(3) -0.0640(10) 0.064(3) Uani 0.531(11) 1 d D U P A 1
C13 C 0.1465(12) 0.1819(3) -0.1521(11) 0.071(3) Uani 0.531(11) 1 d D U P A 1
H13 H 0.1582 0.2064 -0.1514 0.085 Uiso 0.531(11) 1 calc R U P A 1
C14 C 0.1213(12) 0.1631(4) -0.2370(10) 0.069(3) Uani 0.531(11) 1 d D U P A 1
H14 H 0.1097 0.1746 -0.2983 0.083 Uiso 0.531(11) 1 calc R U P A 1
C15 C 0.1121(14) 0.1267(4) -0.2348(11) 0.063(3) Uani 0.531(11) 1 d D U P A 1
H15 H 0.0984 0.1131 -0.2934 0.075 Uiso 0.531(11) 1 calc R U P A 1
C16 C 0.123(2) 0.1106(4) -0.1460(12) 0.057(2) Uani 0.531(11) 1 d D U P A 1
H16 H 0.1145 0.0859 -0.1464 0.068 Uiso 0.531(11) 1 calc R U P A 1
N1 N 0.1942(15) 0.16013(18) 0.1099(9) 0.060(3) Uani 0.531(11) 1 d D U P A 1
N2 N 0.146(2) 0.1283(3) -0.0591(8) 0.061(3) Uani 0.531(11) 1 d D U P A 1
C1' C 0.224(2) 0.1022(4) 0.2457(11) 0.054(3) Uani 0.469(11) 1 d D U P A 2
C2' C 0.2403(16) 0.0721(4) 0.3054(11) 0.055(2) Uani 0.469(11) 1 d D U P A 2
H2' H 0.2296 0.0496 0.2746 0.066 Uiso 0.469(11) 1 calc R U P A 2
C3' C 0.2726(11) 0.0746(4) 0.4097(10) 0.061(2) Uani 0.469(11) 1 d D U P A 2
H3' H 0.2854 0.0538 0.4492 0.073 Uiso 0.469(11) 1 calc R U P A 2
C4' C 0.2857(10) 0.1066(4) 0.4548(11) 0.064(3) Uani 0.469(11) 1 d D U P A 2
H4' H 0.3063 0.1079 0.5256 0.077 Uiso 0.469(11) 1 calc R U P A 2
C5' C 0.2692(11) 0.1376(4) 0.3988(11) 0.064(3) Uani 0.469(11) 1 d D U P A 2
H5' H 0.2799 0.1599 0.4310 0.077 Uiso 0.469(11) 1 calc R U P A 2
C6' C 0.2365(14) 0.1352(4) 0.2936(10) 0.061(2) Uani 0.469(11) 1 d D U P A 2
C7' C 0.2161(13) 0.1662(3) 0.2286(11) 0.065(3) Uani 0.469(11) 1 d D U P A 2
C8' C 0.2169(12) 0.2018(4) 0.2531(12) 0.079(3) Uani 0.469(11) 1 d D U P A 2
H8' H 0.2319 0.2084 0.3204 0.094 Uiso 0.469(11) 1 calc R U P A 2
C9' C 0.1968(13) 0.2266(4) 0.1824(12) 0.082(3) Uani 0.469(11) 1 d D U P A 2
H9' H 0.1999 0.2506 0.2012 0.099 Uiso 0.469(11) 1 calc R U P A 2
C10' C 0.1715(12) 0.2183(4) 0.0825(12) 0.075(3) Uani 0.469(11) 1 d D U P A 2
H10' H 0.1574 0.2362 0.0330 0.090 Uiso 0.469(11) 1 calc R U P A 2
C11' C 0.1677(13) 0.1827(3) 0.0574(11) 0.065(3) Uani 0.469(11) 1 d D U P A 2
C12' C 0.1474(15) 0.1682(4) -0.0421(11) 0.062(3) Uani 0.469(11) 1 d D U P A 2
C13' C 0.1385(12) 0.1880(4) -0.1254(11) 0.065(3) Uani 0.469(11) 1 d D U P A 2
H13' H 0.1402 0.2129 -0.1208 0.078 Uiso 0.469(11) 1 calc R U P A 2
C14' C 0.1275(14) 0.1725(4) -0.2128(12) 0.068(3) Uani 0.469(11) 1 d D U P A 2
H14' H 0.1266 0.1865 -0.2665 0.081 Uiso 0.469(11) 1 calc R U P A 2
C15' C 0.1177(17) 0.1364(4) -0.2232(12) 0.063(3) Uani 0.469(11) 1 d D U P A 2
H15' H 0.1068 0.1252 -0.2847 0.076 Uiso 0.469(11) 1 calc R U P A 2
C16' C 0.124(3) 0.1171(4) -0.1414(13) 0.056(3) Uani 0.469(11) 1 d D U P A 2
H16' H 0.1172 0.0923 -0.1472 0.067 Uiso 0.469(11) 1 calc R U P A 2
N1' N 0.1871(19) 0.1583(2) 0.1302(10) 0.061(3) Uani 0.469(11) 1 d D U P A 2
N2' N 0.140(3) 0.1326(4) -0.0537(9) 0.059(3) Uani 0.469(11) 1 d D U P A 2
C19 C 0.3802(3) 0.12948(13) 0.1154(4) 0.0606(12) Uani 1 1 d . . . . .
H19 H 0.3602 0.1531 0.1152 0.073 Uiso 1 1 calc R U . . .
C20 C 0.4702(3) 0.12354(14) 0.1229(4) 0.0640(13) Uani 1 1 d . . . . .
H20 H 0.5104 0.1428 0.1270 0.077 Uiso 1 1 calc R U . . .
C21 C 0.5012(3) 0.08967(14) 0.1245(3) 0.0557(11) Uani 1 1 d . . . . .
H21 H 0.5630 0.0852 0.1301 0.067 Uiso 1 1 calc R U . . .
C22 C 0.4403(3) 0.06208(11) 0.1178(3) 0.0445(9) Uani 1 1 d . . . . .
C23 C 0.3492(3) 0.06980(11) 0.1081(3) 0.0408(8) Uani 1 1 d . . . . .
C24 C 0.2810(3) 0.04255(10) 0.0951(3) 0.0394(8) Uani 1 1 d . . . . .
C25 C 0.3067(3) 0.00739(11) 0.1010(3) 0.0412(8) Uani 1 1 d . . . . .
C26 C 0.2395(3) -0.01803(12) 0.0918(3) 0.0487(9) Uani 1 1 d . . . . .
H26 H 0.2553 -0.0423 0.0976 0.058 Uiso 1 1 calc R U . . .
C27 C 0.1499(3) -0.00719(12) 0.0741(3) 0.0539(10) Uani 1 1 d . . . . .
H27 H 0.1026 -0.0241 0.0670 0.065 Uiso 1 1 calc R U . . .
C28 C 0.1281(3) 0.02818(12) 0.0665(3) 0.0498(9) Uani 1 1 d . . . . .
H28 H 0.0650 0.0349 0.0523 0.060 Uiso 1 1 calc DR U . . .
C29 C 0.4682(3) 0.02530(12) 0.1214(3) 0.0438(9) Uani 1 1 d . . . . .
C30 C 0.4028(3) -0.00179(11) 0.1156(3) 0.0429(8) Uani 1 1 d . . . . .
C31 C 0.5790(3) -0.01616(14) 0.1360(3) 0.0557(11) Uani 1 1 d . . . . .
C32 C 0.5157(4) -0.04275(14) 0.1324(3) 0.0606(13) Uani 1 1 d . . . . .
C33 C 0.6708(4) -0.02490(17) 0.1466(4) 0.0696(15) Uani 1 1 d . . . . .
H33 H 0.7134 -0.0069 0.1477 0.083 Uiso 1 1 calc R U . . .
C34 C 0.5456(5) -0.07842(17) 0.1410(5) 0.0839(18) Uani 1 1 d . . . . .
H34 H 0.5040 -0.0969 0.1393 0.101 Uiso 1 1 calc R U . . .
C35 C 0.6976(5) -0.0592(2) 0.1552(5) 0.086(2) Uani 1 1 d . . . . .
H35 H 0.7596 -0.0652 0.1636 0.104 Uiso 1 1 calc R U . . .
C36 C 0.6349(5) -0.0858(2) 0.1518(5) 0.097(2) Uani 1 1 d . . . . .
H36 H 0.6548 -0.1096 0.1571 0.116 Uiso 1 1 calc R U . . .
N3 N 0.3194(2) 0.10328(9) 0.1082(3) 0.0476(8) Uani 1 1 d . . . . .
N4 N 0.1926(2) 0.05378(10) 0.0784(2) 0.0442(7) Uani 1 1 d . . . . .
N5 N 0.5548(2) 0.01812(11) 0.1306(2) 0.0512(9) Uani 1 1 d . . . . .
N6 N 0.4261(3) -0.03526(10) 0.1214(3) 0.0535(9) Uani 1 1 d . . . . .
S1 S 0.02452(17) 0.10699(9) 0.0454(4) 0.0709(9) Uani 0.685(8) 1 d D U P A 1
C17 C -0.0259(6) 0.1488(2) 0.0231(10) 0.110(4) Uani 0.685(8) 1 d D U P A 1
H17A H -0.0132 0.1605 -0.0287 0.165 Uiso 0.685(8) 1 calc R U P A 1
H17B H 0.0019 0.1625 0.0855 0.165 Uiso 0.685(8) 1 calc R U P A 1
H17C H -0.0949 0.1468 -0.0003 0.165 Uiso 0.685(8) 1 calc R U P A 1
C18 C -0.0001(7) 0.0907(4) 0.1397(7) 0.084(3) Uani 0.685(8) 1 d D U P A 1
H18A H -0.0687 0.0924 0.1192 0.126 Uiso 0.685(8) 1 calc R U P A 1
H18B H 0.0346 0.1044 0.2015 0.126 Uiso 0.685(8) 1 calc R U P A 1
H18C H 0.0196 0.0660 0.1523 0.126 Uiso 0.685(8) 1 calc R U P A 1
O1 O -0.0371(3) 0.08463(15) -0.0432(4) 0.0620(14) Uani 0.685(8) 1 d D U P A 1
S1' S 0.0318(3) 0.10520(15) 0.0890(5) 0.0481(12) Uani 0.315(8) 1 d D U P A 2
C17' C 0.0031(12) 0.1404(4) 0.1421(14) 0.078(4) Uani 0.315(8) 1 d D U P A 2
H17D H -0.0517 0.1344 0.1545 0.118 Uiso 0.315(8) 1 calc R U P A 2
H17E H -0.0131 0.1606 0.0962 0.118 Uiso 0.315(8) 1 calc R U P A 2
H17F H 0.0576 0.1464 0.2061 0.118 Uiso 0.315(8) 1 calc R U P A 2
C18' C -0.0003(12) 0.0731(4) 0.1438(14) 0.051(4) Uani 0.315(8) 1 d D U P A 2
H18D H -0.0562 0.0609 0.0931 0.076 Uiso 0.315(8) 1 calc R U P A 2
H18E H -0.0159 0.0831 0.1957 0.076 Uiso 0.315(8) 1 calc R U P A 2
H18F H 0.0524 0.0564 0.1749 0.076 Uiso 0.315(8) 1 calc DR U P A 2
O1' O -0.0513(10) 0.1087(5) -0.0284(10) 0.093(4) Uani 0.315(8) 1 d D U P A 2
P1 P 0.9891(8) -0.02136(19) 0.2424(9) 0.0516(18) Uani 0.1450(15) 1 d D U P B -1
F1 F 0.9519(11) 0.0094(4) 0.2855(11) 0.060(3) Uani 0.1450(15) 1 d D U P B -1
F2 F 0.9608(15) -0.0480(4) 0.3046(15) 0.059(4) Uani 0.1450(15) 1 d D U P B -1
F3 F 1.0265(14) -0.0520(4) 0.2002(16) 0.060(4) Uani 0.1450(15) 1 d D U P B -1
F4 F 1.0164(11) 0.0054(4) 0.1805(11) 0.059(3) Uani 0.1450(15) 1 d D U P B -1
F5 F 0.8889(9) -0.0253(4) 0.1536(11) 0.0560(12) Uani 0.1450(15) 1 d D U P B -1
F6 F 1.0892(11) -0.0171(5) 0.3318(12) 0.0560(12) Uani 0.1450(15) 1 d D U P B -1
P1' P 0.9994(12) -0.0079(3) 0.2457(13) 0.067(2) Uani 0.1104(15) 1 d D U P C -2
F1' F 1.0075(17) 0.0166(5) 0.3330(16) 0.063(4) Uani 0.1104(15) 1 d D U P C -2
F2' F 0.974(2) -0.0381(5) 0.3010(17) 0.072(4) Uani 0.1104(15) 1 d D U P C -2
F3' F 0.9939(17) -0.0334(5) 0.1609(15) 0.073(4) Uani 0.1104(15) 1 d D U P C -2
F4' F 1.0228(19) 0.0231(5) 0.1927(19) 0.070(5) Uani 0.1104(15) 1 d D U P C -2
F5' F 0.8913(13) -0.0019(7) 0.185(2) 0.0560(12) Uani 0.1104(15) 1 d D U P C -2
F6' F 1.1072(13) -0.0163(7) 0.302(2) 0.0560(12) Uani 0.1104(15) 1 d D U P C -2
Cl1 Cl 0.8967(4) -0.01090(16) 0.1790(5) 0.0560(12) Uani 0.2447(14) 1 d . U P D -3
P2 P 0.4860(3) 0.22510(7) 0.2747(4) 0.111(2) Uani 0.5 1 d D U P E -1
F7 F 0.4361(6) 0.1974(2) 0.3163(7) 0.147(5) Uani 0.5 1 d D U P E -1
F8 F 0.4407(8) 0.2563(2) 0.3106(8) 0.145(5) Uani 0.5 1 d D U P E -1
F9 F 0.5358(6) 0.25271(19) 0.2327(7) 0.113(4) Uani 0.5 1 d D U P E -1
F10 F 0.5323(6) 0.19376(17) 0.2399(7) 0.128(5) Uani 0.5 1 d D U P E -1
F11 F 0.3955(6) 0.2245(3) 0.1676(7) 0.168(7) Uani 0.5 1 d D U P E -1
F12 F 0.5771(6) 0.2254(2) 0.3818(6) 0.126(4) Uani 0.5 1 d D U P E -1

loop_
_atom_site_aniso_label
_atom_site_aniso_U_11
_atom_site_aniso_U_22
_atom_site_aniso_U_33
_atom_site_aniso_U_23
_atom_site_aniso_U_13
_atom_site_aniso_U_12
Ru1 0.0328(2) 0.0462(2) 0.0635(3) 0.00043(14) 0.00557(16) 0.00577(12)
C1 0.036(3) 0.054(5) 0.074(4) 0.000(4) 0.016(3) 0.007(5)
C2 0.043(3) 0.057(6) 0.068(4) -0.002(4) 0.018(3) 0.009(5)
C3 0.054(3) 0.057(6) 0.073(4) -0.003(5) 0.024(3) 0.005(5)
C4 0.061(4) 0.061(6) 0.074(4) -0.006(5) 0.024(3) 0.005(5)
C5 0.062(4) 0.060(5) 0.078(4) -0.005(4) 0.022(4) 0.001(5)
C6 0.051(3) 0.056(5) 0.075(4) -0.006(4) 0.021(3) 0.003(4)
C7 0.059(3) 0.054(4) 0.080(4) -0.005(3) 0.022(4) 0.004(3)
C8 0.076(4) 0.059(4) 0.085(5) -0.010(4) 0.033(4) 0.002(4)
C9 0.084(5) 0.056(4) 0.090(6) -0.009(4) 0.035(4) 0.000(4)
C10 0.077(5) 0.056(4) 0.089(5) -0.005(4) 0.030(4) 0.009(4)
C11 0.058(4) 0.047(3) 0.083(5) 0.000(3) 0.022(4) 0.012(3)
C12 0.050(4) 0.045(3) 0.082(4) 0.001(3) 0.015(4) 0.014(3)
C13 0.063(4) 0.044(5) 0.086(5) 0.004(4) 0.014(4) 0.009(4)
C14 0.062(4) 0.046(5) 0.081(5) 0.004(4) 0.016(4) 0.006(4)
C15 0.050(4) 0.044(5) 0.082(4) 0.006(4) 0.019(3) 0.005(5)
C16 0.039(3) 0.046(5) 0.078(4) 0.003(4) 0.019(3) 0.010(5)
N1 0.046(4) 0.050(3) 0.077(4) -0.007(3) 0.021(4) 0.006(3)
N2 0.040(4) 0.042(4) 0.084(4) 0.011(3) 0.012(3) 0.010(4)
C1' 0.037(3) 0.056(5) 0.066(4) -0.005(4) 0.020(3) 0.006(5)
C2' 0.042(3) 0.059(6) 0.063(4) -0.001(4) 0.022(3) 0.006(5)
C3' 0.054(4) 0.062(6) 0.067(4) -0.005(5) 0.028(3) 0.006(5)
C4' 0.061(4) 0.062(6) 0.068(4) -0.004(5) 0.028(3) 0.004(5)
C5' 0.058(4) 0.057(6) 0.072(4) -0.006(4) 0.024(4) 0.005(5)
C6' 0.049(3) 0.057(5) 0.072(4) -0.001(4) 0.022(3) 0.004(4)
C7' 0.058(4) 0.056(4) 0.075(4) -0.006(4) 0.024(4) 0.000(4)
C8' 0.081(5) 0.062(5) 0.084(5) -0.008(4) 0.029(4) -0.001(4)
C9' 0.088(5) 0.060(4) 0.089(6) -0.010(5) 0.031(5) 0.003(4)
C10' 0.077(4) 0.057(4) 0.087(5) -0.002(4) 0.032(4) 0.006(4)
C11' 0.059(4) 0.051(3) 0.080(4) -0.001(3) 0.025(4) 0.007(3)
C12' 0.050(4) 0.043(4) 0.081(4) 0.007(4) 0.019(4) 0.010(3)
C13' 0.059(4) 0.041(4) 0.083(5) 0.007(4) 0.020(4) 0.012(4)
C14' 0.063(4) 0.040(5) 0.084(5) 0.007(5) 0.018(5) 0.005(4)
C15' 0.054(4) 0.042(5) 0.082(4) 0.007(4) 0.019(4) 0.007(5)
C16' 0.041(4) 0.039(5) 0.078(4) 0.010(4) 0.019(4) 0.010(5)
N1' 0.052(4) 0.051(4) 0.075(5) -0.002(3) 0.022(4) 0.005(3)
N2' 0.041(4) 0.041(4) 0.081(4) 0.009(3) 0.012(3) 0.012(4)
C19 0.041(2) 0.045(2) 0.072(3) 0.002(2) 0.004(2) -0.0055(18)
C20 0.045(2) 0.058(3) 0.072(3) 0.003(2) 0.010(2) -0.012(2)
C21 0.036(2) 0.066(3) 0.054(2) 0.001(2) 0.0099(18) -0.0051(19)
C22 0.0361(19) 0.055(2) 0.0333(17) 0.0009(16) 0.0068(15) 0.0013(17)
C23 0.0336(18) 0.049(2) 0.0310(16) 0.0035(15) 0.0060(14) 0.0015(15)
C24 0.0339(18) 0.047(2) 0.0285(16) 0.0037(14) 0.0055(14) 0.0021(15)
C25 0.046(2) 0.048(2) 0.0242(15) 0.0002(14) 0.0099(14) 0.0010(16)
C26 0.054(2) 0.046(2) 0.040(2) 0.0056(16) 0.0155(18) -0.0008(18)
C27 0.054(2) 0.053(2) 0.050(2) 0.0055(19) 0.0175(19) -0.010(2)
C28 0.040(2) 0.056(2) 0.047(2) 0.0084(18) 0.0143(17) -0.0046(18)
C29 0.0395(19) 0.059(2) 0.0258(15) -0.0004(15) 0.0085(14) 0.0056(17)
C30 0.047(2) 0.052(2) 0.0238(15) -0.0004(14) 0.0098(15) 0.0073(17)
C31 0.052(2) 0.075(3) 0.0304(18) -0.0096(19) 0.0088(17) 0.015(2)
C32 0.063(3) 0.068(3) 0.038(2) -0.009(2) 0.011(2) 0.022(2)
C33 0.056(3) 0.099(4) 0.047(2) -0.015(3) 0.016(2) 0.020(3)
C34 0.080(4) 0.067(3) 0.082(4) -0.014(3) 0.016(3) 0.026(3)
C35 0.066(4) 0.109(5) 0.070(3) -0.023(3) 0.016(3) 0.032(4)
C36 0.091(5) 0.094(5) 0.083(4) -0.022(4) 0.018(4) 0.049(4)
N3 0.0324(16) 0.0452(18) 0.0492(19) 0.0039(14) 0.0036(14) 0.0014(13)
N4 0.0348(16) 0.0489(19) 0.0397(16) 0.0045(14) 0.0082(13) -0.0001(13)
N5 0.0418(18) 0.074(2) 0.0314(15) -0.0029(15) 0.0099(13) 0.0113(17)
N6 0.058(2) 0.053(2) 0.0409(17) -0.0008(15) 0.0145(16) 0.0110(17)
S1 0.0341(10) 0.0808(16) 0.074(2) -0.0044(15) 0.0024(12) 0.0149(8)
C17 0.046(4) 0.101(6) 0.142(7) -0.029(6) 0.004(5) 0.026(4)
C18 0.043(4) 0.146(8) 0.069(4) 0.026(6) 0.029(3) -0.004(6)
O1 0.041(2) 0.054(3) 0.068(3) -0.001(2) 0.003(2) -0.001(2)
S1' 0.0312(18) 0.062(2) 0.042(2) 0.024(2) 0.0083(18) 0.0084(14)
C17' 0.041(7) 0.100(9) 0.088(9) 0.008(8) 0.022(6) 0.008(7)
C18' 0.032(6) 0.034(6) 0.074(8) 0.032(6) 0.012(5) 0.005(5)
O1' 0.065(7) 0.119(9) 0.076(7) 0.005(7) 0.015(6) -0.017(7)
P1 0.046(4) 0.052(4) 0.047(3) -0.016(4) 0.012(3) -0.001(3)
F1 0.054(6) 0.056(6) 0.051(6) -0.017(5) 0.005(5) -0.001(5)
F2 0.052(7) 0.070(7) 0.057(6) -0.010(5) 0.025(5) -0.001(6)
F3 0.061(7) 0.055(7) 0.059(7) -0.011(6) 0.024(6) 0.003(6)
F4 0.050(6) 0.055(6) 0.051(6) -0.014(5) 0.003(5) 0.009(5)
F5 0.0464(17) 0.034(3) 0.054(2) -0.011(2) -0.0082(14) 0.007(2)
F6 0.0464(17) 0.034(3) 0.054(2) -0.011(2) -0.0082(14) 0.007(2)
P1' 0.049(4) 0.049(4) 0.071(4) -0.006(4) -0.003(3) 0.003(4)
F1' 0.048(7) 0.049(7) 0.068(6) -0.006(6) 0.004(5) 0.001(6)
F2' 0.063(7) 0.058(7) 0.065(6) -0.008(5) 0.000(5) -0.001(5)
F3' 0.063(7) 0.063(7) 0.060(6) -0.006(5) -0.004(5) 0.008(6)
F4' 0.057(9) 0.056(8) 0.073(8) -0.004(6) 0.009(7) 0.008(6)
F5' 0.0464(17) 0.034(3) 0.054(2) -0.011(2) -0.0082(14) 0.007(2)
F6' 0.0464(17) 0.034(3) 0.054(2) -0.011(2) -0.0082(14) 0.007(2)
Cl1 0.0464(17) 0.034(3) 0.054(2) -0.011(2) -0.0082(14) 0.007(2)
P2 0.076(3) 0.0431(13) 0.160(6) 0.021(2) 0.004(2) -0.0008(16)
F7 0.096(7) 0.091(7) 0.202(12) 0.065(7) 0.018(7) 0.002(5)
F8 0.165(10) 0.086(7) 0.195(12) 0.046(7) 0.089(8) 0.052(6)
F9 0.106(7) 0.053(4) 0.157(9) -0.013(5) 0.037(6) -0.025(4)
F10 0.100(8) 0.050(4) 0.166(10) -0.001(5) -0.002(8) 0.006(4)
F11 0.110(8) 0.099(7) 0.191(12) 0.066(8) -0.027(8) -0.024(6)
F12 0.107(7) 0.073(5) 0.135(8) -0.019(6) -0.005(6) -0.002(5)

loop_
_atom_type_symbol
_atom_type_description
_atom_type_scat_dispersion_real
_atom_type_scat_dispersion_imag
_atom_type_scat_source
C C 0.0181 0.0091 'International Tables Vol C Tables 4.2.6.8 and 6.1.1.4'
H H 0.0000 0.0000 'International Tables Vol C Tables 4.2.6.8 and 6.1.1.4'
N N 0.0311 0.0180 'International Tables Vol C Tables 4.2.6.8 and 6.1.1.4'
O O 0.0492 0.0322 'International Tables Vol C Tables 4.2.6.8 and 6.1.1.4'
F F 0.0727 0.0534 'International Tables Vol C Tables 4.2.6.8 and 6.1.1.4'
P P 0.2955 0.4335 'International Tables Vol C Tables 4.2.6.8 and 6.1.1.4'
S S 0.3331 0.5567 'International Tables Vol C Tables 4.2.6.8 and 6.1.1.4'
Ru Ru 0.0552 3.2960 'International Tables Vol C Tables 4.2.6.8 and 6.1.1.4'
Cl Cl 0.3639 0.7018 'International Tables Vol C Tables 4.2.6.8 and 6.1.1.4'

loop_
_geom_angle_atom_site_label_1
_geom_angle_atom_site_label_2
_geom_angle_atom_site_label_3
_geom_angle
N1 Ru1 C1 80.4(5)
N1' Ru1 N4 168.6(5)
N1 Ru1 N4 168.8(6)
C1 Ru1 N4 98.3(4)
N1' Ru1 N3 96.6(8)
N1 Ru1 N3 90.7(6)
C1 Ru1 N3 92.2(9)
N4 Ru1 N3 78.25(13)
N1' Ru1 C1' 79.9(5)
N4 Ru1 C1' 90.1(4)
N3 Ru1 C1' 92.1(9)
N1' Ru1 N2' 79.6(5)
N4 Ru1 N2' 110.3(4)
N3 Ru1 N2' 89.1(10)
C1' Ru1 N2' 159.4(5)
N1 Ru1 N2 75.3(5)
C1 Ru1 N2 155.6(5)
N4 Ru1 N2 105.0(4)
N3 Ru1 N2 85.6(9)
N1 Ru1 S1 95.4(6)
C1 Ru1 S1 97.2(9)
N4 Ru1 S1 95.83(12)
N3 Ru1 S1 169.54(15)
N2 Ru1 S1 87.7(9)
N1' Ru1 S1' 88.2(8)
N4 Ru1 S1' 95.61(17)
N3 Ru1 S1' 171.05(15)
C1' Ru1 S1' 81.3(9)
N2' Ru1 S1' 99.2(10)
C2 C1 C6 118.7(10)
C2 C1 Ru1 128.9(9)
C6 C1 Ru1 112.3(8)
C1 C2 C3 121.6(11)
C1 C2 H2 119.2
C3 C2 H2 119.2
C4 C3 C2 119.7(11)
C4 C3 H3 120.1
C2 C3 H3 120.1
C3 C4 C5 120.7(11)
C3 C4 H4 119.6
C5 C4 H4 119.6
C6 C5 C4 119.7(11)
C6 C5 H5 120.1
C4 C5 H5 120.1
C5 C6 C1 119.5(11)
C5 C6 C7 123.6(10)
C1 C6 C7 116.9(9)
N1 C7 C8 120.7(11)
N1 C7 C6 112.3(9)
C8 C7 C6 127.0(11)
C9 C8 C7 119.4(11)
C9 C8 H8 120.3
C7 C8 H8 120.3
C8 C9 C10 121.6(10)
C8 C9 H9 119.2
C10 C9 H9 119.2
C9 C10 C11 117.4(12)
C9 C10 H10 121.3
C11 C10 H10 121.3
N1 C11 C10 121.2(10)
N1 C11 C12 113.1(9)
C10 C11 C12 125.7(11)
N2 C12 C13 122.7(10)
N2 C12 C11 113.6(10)
C13 C12 C11 123.7(10)
C14 C13 C12 119.0(11)
C14 C13 H13 120.5
C12 C13 H13 120.5
C13 C14 C15 119.8(11)
C13 C14 H14 120.1
C15 C14 H14 120.1
C16 C15 C14 119.2(11)
C16 C15 H15 120.4
C14 C15 H15 120.4
N2 C16 C15 123.4(11)
N2 C16 H16 118.3
C15 C16 H16 118.3
C7 N1 C11 119.5(8)
C7 N1 Ru1 118.0(7)
C11 N1 Ru1 122.5(7)
C16 N2 C12 115.7(9)
C16 N2 Ru1 128.9(9)
C12 N2 Ru1 115.3(8)
C2' C1' C6' 117.7(11)
C2' C1' Ru1 130.7(9)
C6' C1' Ru1 111.6(8)
C1' C2' C3' 121.2(12)
C1' C2' H2' 119.4
C3' C2' H2' 119.4
C4' C3' C2' 120.3(12)
C4' C3' H3' 119.9
C2' C3' H3' 119.9
C3' C4' C5' 121.1(12)
C3' C4' H4' 119.4
C5' C4' H4' 119.4
C4' C5' C6' 118.7(11)
C4' C5' H5' 120.7
C6' C5' H5' 120.7
C5' C6' C1' 121.0(11)
C5' C6' C7' 122.7(11)
C1' C6' C7' 116.3(10)
N1' C7' C8' 116.9(11)
N1' C7' C6' 113.7(10)
C8' C7' C6' 129.3(12)
C9' C8' C7' 120.4(13)
C9' C8' H8' 119.8
C7' C8' H8' 119.8
C8' C9' C10' 122.2(12)
C8' C9' H9' 118.9
C10' C9' H9' 118.9
C9' C10' C11' 117.5(13)
C9' C10' H10' 121.3
C11' C10' H10' 121.3
N1' C11' C10' 119.0(11)
N1' C11' C12' 114.5(10)
C10' C11' C12' 126.4(12)
N2' C12' C13' 117.0(11)
N2' C12' C11' 117.8(11)
C13' C12' C11' 125.1(11)
C14' C13' C12' 121.8(11)
C14' C13' H13' 119.1
C12' C13' H13' 119.1
C13' C14' C15' 119.7(12)
C13' C14' H14' 120.2
C15' C14' H14' 120.2
C16' C15' C14' 118.1(13)
C16' C15' H15' 121.0
C14' C15' H15' 121.0
N2' C16' C15' 121.5(12)
N2' C16' H16' 119.2
C15' C16' H16' 119.2
C11' N1' C7' 123.9(9)
C11' N1' Ru1 117.6(8)
C7' N1' Ru1 118.4(8)
C16' N2' C12' 121.7(10)
C16' N2' Ru1 127.5(10)
C12' N2' Ru1 110.0(8)
N3 C19 C20 123.0(5)
N3 C19 H19 118.5
C20 C19 H19 118.5
C21 C20 C19 119.7(5)
C21 C20 H20 120.2
C19 C20 H20 120.2
C20 C21 C22 118.7(4)
C20 C21 H21 120.7
C22 C21 H21 120.7
C21 C22 C23 118.9(4)
C21 C22 C29 122.3(4)
C23 C22 C29 118.7(4)
N3 C23 C22 122.2(4)
N3 C23 C24 116.1(3)
C22 C23 C24 121.7(4)
N4 C24 C25 123.8(4)
N4 C24 C23 115.7(3)
C25 C24 C23 120.5(4)
C24 C25 C26 118.5(4)
C24 C25 C30 119.3(4)
C26 C25 C30 122.1(4)
C27 C26 C25 118.4(4)
C27 C26 H26 120.8
C25 C26 H26 120.8
C26 C27 C28 120.2(4)
C26 C27 H27 119.9
C28 C27 H27 119.9
N4 C28 C27 123.1(4)
N4 C28 H28 118.4
C27 C28 H28 118.4
N5 C29 C30 122.0(4)
N5 C29 C22 118.4(4)
C30 C29 C22 119.6(4)
N6 C30 C29 121.5(4)
N6 C30 C25 118.5(4)
C29 C30 C25 120.0(4)
N5 C31 C32 121.3(4)
N5 C31 C33 118.6(5)
C32 C31 C33 120.1(5)
N6 C32 C31 121.7(4)
N6 C32 C34 119.2(6)
C31 C32 C34 119.1(5)
C35 C33 C31 119.5(6)
C35 C33 H33 120.3
C31 C33 H33 120.3
C36 C34 C32 119.1(7)
C36 C34 H34 120.4
C32 C34 H34 120.4
C33 C35 C36 120.6(6)
C33 C35 H35 119.7
C36 C35 H35 119.7
C34 C36 C35 121.6(6)
C34 C36 H36 119.2
C35 C36 H36 119.2
C19 N3 C23 117.5(4)
C19 N3 Ru1 128.0(3)
C23 N3 Ru1 114.5(3)
C28 N4 C24 115.9(4)
C28 N4 Ru1 128.6(3)
C24 N4 Ru1 115.2(3)
C29 N5 C31 116.8(4)
C30 N6 C32 116.7(4)
O1 S1 C18 102.5(5)
O1 S1 C17 106.8(5)
C18 S1 C17 103.7(7)
O1 S1 Ru1 117.6(3)
C18 S1 Ru1 111.7(4)
C17 S1 Ru1 113.2(4)
S1 C17 H17A 109.5
S1 C17 H17B 109.5
H17A C17 H17B 109.5
S1 C17 H17C 109.5
H17A C17 H17C 109.5
H17B C17 H17C 109.5
S1 C18 H18A 109.5
S1 C18 H18B 109.5
H18A C18 H18B 109.5
S1 C18 H18C 109.5
H18A C18 H18C 109.5
H18B C18 H18C 109.5
O1' S1' C18' 107.8(8)
O1' S1' C17' 100.1(9)
C18' S1' C17' 98.8(10)
O1' S1' Ru1 109.1(6)
C18' S1' Ru1 122.9(6)
C17' S1' Ru1 115.6(6)
S1' C17' H17D 109.5
S1' C17' H17E 109.5
H17D C17' H17E 109.5
S1' C17' H17F 109.5
H17D C17' H17F 109.5
H17E C17' H17F 109.5
S1' C18' H18D 109.5
S1' C18' H18E 109.5
H18D C18' H18E 109.5
S1' C18' H18F 109.5
H18D C18' H18F 109.5
H18E C18' H18F 109.5
F5 P1 F6 179.4(6)
F5 P1 F4 90.1(4)
F6 P1 F4 89.8(4)
F5 P1 F3 90.4(4)
F6 P1 F3 90.2(4)
F4 P1 F3 90.2(4)
F5 P1 F2 89.6(4)
F6 P1 F2 90.5(4)
F4 P1 F2 179.4(5)
F3 P1 F2 90.3(4)
F5 P1 F1 89.8(4)
F6 P1 F1 89.5(4)
F4 P1 F1 90.0(4)
F3 P1 F1 179.7(6)
F2 P1 F1 89.4(4)
F5' P1' F4' 92.0(9)
F5' P1' F6' 175.7(11)
F4' P1' F6' 89.0(10)
F5' P1' F1' 93.6(9)
F4' P1' F1' 90.9(9)
F6' P1' F1' 90.6(9)
F5' P1' F3' 88.0(9)
F4' P1' F3' 90.4(9)
F6' P1' F3' 87.8(9)
F1' P1' F3' 177.9(12)
F5' P1' F2' 87.1(9)
F4' P1' F2' 177.9(11)
F6' P1' F2' 92.0(10)
F1' P1' F2' 87.2(9)
F3' P1' F2' 91.5(9)
F9 P2 F8 90.4(3)
F9 P2 F7 179.8(5)
F8 P2 F7 89.8(4)
F9 P2 F11 89.6(3)
F8 P2 F11 90.6(4)
F7 P2 F11 90.1(3)
F9 P2 F12 90.4(3)
F8 P2 F12 89.9(4)
F7 P2 F12 89.8(3)
F11 P2 F12 179.5(4)
F9 P2 F10 89.8(3)
F8 P2 F10 179.4(5)
F7 P2 F10 90.1(3)
F11 P2 F10 90.0(4)
F12 P2 F10 89.6(3)

loop_
_geom_bond_atom_site_label_1
_geom_bond_atom_site_label_2
_geom_bond_distance
Ru1 N1' 2.005(7)
Ru1 N1 2.018(7)
Ru1 C1 2.034(14)
Ru1 N4 2.070(4)
Ru1 N3 2.093(4)
Ru1 C1' 2.094(14)
Ru1 N2' 2.161(7)
Ru1 N2 2.184(7)
Ru1 S1 2.213(3)
Ru1 S1' 2.304(4)
C1 C2 1.387(12)
C1 C6 1.413(12)
C2 C3 1.393(13)
C2 H2 0.9500
C3 C4 1.358(15)
C3 H3 0.9500
C4 C5 1.409(15)
C4 H4 0.9500
C5 C6 1.398(13)
C5 H5 0.9500
C6 C7 1.465(14)
C7 N1 1.348(12)
C7 C8 1.405(12)
C8 C9 1.340(16)
C8 H8 0.9500
C9 C10 1.391(16)
C9 H9 0.9500
C10 C11 1.399(12)
C10 H10 0.9500
C11 N1 1.367(13)
C11 C12 1.475(14)
C12 N2 1.392(11)
C12 C13 1.411(14)
C13 C14 1.342(14)
C13 H13 0.9500
C14 C15 1.393(13)
C14 H14 0.9500
C15 C16 1.388(12)
C15 H15 0.9500
C16 N2 1.352(12)
C16 H16 0.9500
C1' C2' 1.397(13)
C1' C6' 1.411(13)
C2' C3' 1.398(13)
C2' H2' 0.9500
C3' C4' 1.359(15)
C3' H3' 0.9500
C4' C5' 1.399(16)
C4' H4' 0.9500
C5' C6' 1.409(14)
C5' H5' 0.9500
C6' C7' 1.463(15)
C7' N1' 1.352(13)
C7' C8' 1.402(14)
C8' C9' 1.337(17)
C8' H8' 0.9500
C9' C10' 1.385(17)
C9' H9' 0.9500
C10' C11' 1.399(13)
C10' H10' 0.9500
C11' N1' 1.350(14)
C11' C12' 1.468(14)
C12' N2' 1.364(12)
C12' C13' 1.396(14)
C13' C14' 1.360(15)
C13' H13' 0.9500
C14' C15' 1.382(14)
C14' H14' 0.9500
C15' C16' 1.381(13)
C15' H15' 0.9500
C16' N2' 1.344(13)
C16' H16' 0.9500
C19 N3 1.350(6)
C19 C20 1.382(7)
C19 H19 0.9500
C20 C21 1.373(8)
C20 H20 0.9500
C21 C22 1.392(6)
C21 H21 0.9500
C22 C23 1.398(6)
C22 C29 1.459(6)
C23 N3 1.356(5)
C23 C24 1.439(5)
C24 N4 1.362(5)
C24 C25 1.388(6)
C25 C26 1.390(6)
C25 C30 1.463(6)
C26 C27 1.372(7)
C26 H26 0.9500
C27 C28 1.380(7)
C27 H27 0.9500
C28 N4 1.356(5)
C28 H28 0.9500
C29 N5 1.330(5)
C29 C30 1.428(6)
C30 N6 1.316(6)
C31 N5 1.350(6)
C31 C32 1.400(8)
C31 C33 1.414(7)
C32 N6 1.369(6)
C32 C34 1.422(7)
C33 C35 1.360(9)
C33 H33 0.9500
C34 C36 1.363(9)
C34 H34 0.9500
C35 C36 1.394(11)
C35 H35 0.9500
C36 H36 0.9500
S1 O1 1.500(6)
S1 C18 1.720(8)
S1 C17 1.739(8)
C17 H17A 0.9800
C17 H17B 0.9800
C17 H17C 0.9800
C18 H18A 0.9800
C18 H18B 0.9800
C18 H18C 0.9800
S1' O1' 1.649(12)
S1' C18' 1.661(10)
S1' C17' 1.710(11)
C17' H17D 0.9800
C17' H17E 0.9800
C17' H17F 0.9800
C18' H18D 0.9800
C18' H18E 0.9800
C18' H18F 0.9800
P1 F5 1.544(8)
P1 F6 1.546(9)
P1 F4 1.550(8)
P1 F3 1.555(8)
P1 F2 1.557(8)
P1 F1 1.563(8)
P1' F5' 1.542(9)
P1' F4' 1.546(9)
P1' F6' 1.548(9)
P1' F1' 1.551(9)
P1' F3' 1.557(9)
P1' F2' 1.559(9)
P2 F9 1.588(6)
P2 F8 1.589(6)
P2 F7 1.589(6)
P2 F11 1.590(7)
P2 F12 1.594(7)
P2 F10 1.594(6)

loop_
_geom_torsion_atom_site_label_1
_geom_torsion_atom_site_label_2
_geom_torsion_atom_site_label_3
_geom_torsion_atom_site_label_4
_geom_torsion
C6 C1 C2 C3 1(3)
Ru1 C1 C2 C3 178.6(18)
C1 C2 C3 C4 1(2)
C2 C3 C4 C5 0(2)
C3 C4 C5 C6 -1(2)
C4 C5 C6 C1 2(2)
C4 C5 C6 C7 -179.1(14)
C2 C1 C6 C5 -2(3)
Ru1 C1 C6 C5 179.6(14)
C2 C1 C6 C7 179.2(18)
Ru1 C1 C6 C7 1(2)
C5 C6 C7 N1 179.3(16)
C1 C6 C7 N1 -2(2)
C5 C6 C7 C8 0(3)
C1 C6 C7 C8 179.0(18)
N1 C7 C8 C9 1(2)
C6 C7 C8 C9 179.6(15)
C7 C8 C9 C10 -2(2)
C8 C9 C10 C11 1(2)
C9 C10 C11 N1 2(2)
C9 C10 C11 C12 -177.4(14)
N1 C11 C12 N2 5(2)
C10 C11 C12 N2 -175.2(18)
N1 C11 C12 C13 -172.8(16)
C10 C11 C12 C13 7(2)
N2 C12 C13 C14 5(3)
C11 C12 C13 C14 -177.2(15)
C12 C13 C14 C15 -5(2)
C13 C14 C15 C16 4(3)
C14 C15 C16 N2 -2(3)
C8 C7 N1 C11 2(2)
C6 C7 N1 C11 -177.0(16)
C8 C7 N1 Ru1 -178.7(13)
C6 C7 N1 Ru1 2(2)
C10 C11 N1 C7 -3(2)
C12 C11 N1 C7 176.2(16)
C10 C11 N1 Ru1 177.2(13)
C12 C11 N1 Ru1 -3(2)
C15 C16 N2 C12 2(4)
C15 C16 N2 Ru1 -174(2)
C13 C12 N2 C16 -3(3)
C11 C12 N2 C16 179(2)
C13 C12 N2 Ru1 173.1(15)
C11 C12 N2 Ru1 -5(2)
C6' C1' C2' C3' -3(3)
Ru1 C1' C2' C3' 178(2)
C1' C2' C3' C4' 2(3)
C2' C3' C4' C5' -1(2)
C3' C4' C5' C6' 1(2)
C4' C5' C6' C1' -2(3)
C4' C5' C6' C7' 179.2(16)
C2' C1' C6' C5' 3(3)
Ru1 C1' C6' C5' -177.8(15)
C2' C1' C6' C7' -179(2)
Ru1 C1' C6' C7' 1(2)
C5' C6' C7' N1' 178.8(18)
C1' C6' C7' N1' 0(2)
C5' C6' C7' C8' -5(3)
C1' C6' C7' C8' 176(2)
N1' C7' C8' C9' -5(3)
C6' C7' C8' C9' 179.4(18)
C7' C8' C9' C10' 2(3)
C8' C9' C10' C11' 0(3)
C9' C10' C11' N1' 1(2)
C9' C10' C11' C12' -176.7(17)
N1' C11' C12' N2' 7(3)
C10' C11' C12' N2' -175(2)
N1' C11' C12' C13' -170.6(19)
C10' C11' C12' C13' 7(3)
N2' C12' C13' C14' -3(3)
C11' C12' C13' C14' 174.4(18)
C12' C13' C14' C15' 5(3)
C13' C14' C15' C16' -3(3)
C14' C15' C16' N2' 0(4)
C10' C11' N1' C7' -4(3)
C12' C11' N1' C7' 174(2)
C10' C11' N1' Ru1 179.4(15)
C12' C11' N1' Ru1 -3(2)
C8' C7' N1' C11' 6(3)
C6' C7' N1' C11' -178(2)
C8' C7' N1' Ru1 -177.5(15)
C6' C7' N1' Ru1 -1(2)
C15' C16' N2' C12' 2(4)
C15' C16' N2' Ru1 -167(2)
C13' C12' N2' C16' 0(4)
C11' C12' N2' C16' -178(3)
C13' C12' N2' Ru1 170.4(16)
C11' C12' N2' Ru1 -7(3)
N3 C19 C20 C21 -0.8(8)
C19 C20 C21 C22 0.4(7)
C20 C21 C22 C23 1.0(6)
C20 C21 C22 C29 -178.5(4)
C21 C22 C23 N3 -2.2(6)
C29 C22 C23 N3 177.3(3)
C21 C22 C23 C24 176.5(4)
C29 C22 C23 C24 -4.0(5)
N3 C23 C24 N4 3.8(5)
C22 C23 C24 N4 -174.9(3)
N3 C23 C24 C25 -175.5(3)
C22 C23 C24 C25 5.8(5)
N4 C24 C25 C26 -1.6(5)
C23 C24 C25 C26 177.6(3)
N4 C24 C25 C30 177.8(3)
C23 C24 C25 C30 -2.9(5)
C24 C25 C26 C27 2.0(6)
C30 C25 C26 C27 -177.4(4)
C25 C26 C27 C28 -0.5(6)
C26 C27 C28 N4 -1.8(7)
C21 C22 C29 N5 -0.5(5)
C23 C22 C29 N5 179.9(3)
C21 C22 C29 C30 179.1(4)
C23 C22 C29 C30 -0.4(5)
N5 C29 C30 N6 1.6(5)
C22 C29 C30 N6 -178.1(3)
N5 C29 C30 C25 -177.3(3)
C22 C29 C30 C25 3.1(5)
C24 C25 C30 N6 179.7(3)
C26 C25 C30 N6 -0.9(5)
C24 C25 C30 C29 -1.4(5)
C26 C25 C30 C29 178.0(3)
N5 C31 C32 N6 1.3(6)
C33 C31 C32 N6 -179.5(4)
N5 C31 C32 C34 -178.3(4)
C33 C31 C32 C34 0.9(7)
N5 C31 C33 C35 178.0(4)
C32 C31 C33 C35 -1.2(7)
N6 C32 C34 C36 179.9(5)
C31 C32 C34 C36 -0.5(8)
C31 C33 C35 C36 1.1(8)
C32 C34 C36 C35 0.4(10)
C33 C35 C36 C34 -0.8(10)
C20 C19 N3 C23 -0.3(7)
C20 C19 N3 Ru1 -177.3(4)
C22 C23 N3 C19 1.8(6)
C24 C23 N3 C19 -176.9(4)
C22 C23 N3 Ru1 179.2(3)
C24 C23 N3 Ru1 0.4(4)
C27 C28 N4 C24 2.2(6)
C27 C28 N4 Ru1 -170.2(3)
C25 C24 N4 C28 -0.5(5)
C23 C24 N4 C28 -179.8(3)
C25 C24 N4 Ru1 173.0(3)
C23 C24 N4 Ru1 -6.3(4)
C30 C29 N5 C31 -1.1(5)
C22 C29 N5 C31 178.6(3)
C32 C31 N5 C29 -0.3(6)
C33 C31 N5 C29 -179.5(4)
C29 C30 N6 C32 -0.6(5)
C25 C30 N6 C32 178.3(3)
C31 C32 N6 C30 -0.8(6)
C34 C32 N6 C30 178.8(4)
